data_4028418
loop_
_publ_author_name
'Peng Sun'
'Dong-Xiao Xu'
'Attila M\'andi'
'Tibor Kurt\'an'
'Tie-Jun Li'
'Barbara Schulz'
'Wen Zhang'

_publ_section_title
;
 Structure, Absolute Configuration, and Conformational Study of
 12-Membered Macrolides from the Fungus Dendrodochium sp. Associated with
 the Sea Cucumber Holothuria nobilis Selenka
;
_journal_name_full 'Journal of Organic Chemistry'
_journal_page_first 7030
_journal_page_last 7047
_journal_paper_doi 10.1021/jo400861j
_journal_volume 78
_journal_year 2013
_chemical_absolute_configuration ad
_chemical_formula_moiety 'C12 H18 O5'
_chemical_formula_sum 'C12 H18 O5'
_chemical_formula_weight 242.26
_chemical_name_systematic
; 
 ? 
;
_space_group_IT_number 4
_symmetry_cell_setting monoclinic
_symmetry_space_group_name_Hall 'P 2yb'
_symmetry_space_group_name_H-M 'P 1 21 1'
_atom_sites_solution_hydrogens geom
_atom_sites_solution_primary direct
_atom_sites_solution_secondary difmap
_audit_creation_method SHELXL-97
_cell_angle_alpha 90.00
_cell_angle_beta 98.35(3)
_cell_angle_gamma 90.00
_cell_formula_units_Z 2
_cell_length_a 7.2552(15)
_cell_length_b 5.7296(11)
_cell_length_c 14.708(3)
_cell_measurement_reflns_used 2520
_cell_measurement_temperature 296(2)
_cell_measurement_theta_max 66.87
_cell_measurement_theta_min 3.04
_cell_volume 604.9(2)
_computing_cell_refinement 'Bruker SAINT'
_computing_data_collection 'Bruker APEX2'
_computing_data_reduction 'Bruker SAINT'
_computing_molecular_graphics 'Bruker SHELXTL'
_computing_publication_material 'Bruker SHELXTL'
_computing_structure_refinement 'SHELXL-97 (Sheldrick, 2008)'
_computing_structure_solution 'SHELXS-97 (Sheldrick, 2008)'
_diffrn_ambient_temperature 296(2)
_diffrn_measured_fraction_theta_full 0.970
_diffrn_measured_fraction_theta_max 0.970
_diffrn_measurement_device_type 'Bruker APEX-II CCD'
_diffrn_measurement_method '\f and \w scans'
_diffrn_radiation_monochromator graphite
_diffrn_radiation_source 'fine-focus sealed tube'
_diffrn_radiation_type CuK\a
_diffrn_radiation_wavelength 1.54178
_diffrn_reflns_av_R_equivalents 0.0928
_diffrn_reflns_av_sigmaI/netI 0.0451
_diffrn_reflns_limit_h_max 8
_diffrn_reflns_limit_h_min -8
_diffrn_reflns_limit_k_max 6
_diffrn_reflns_limit_k_min -6
_diffrn_reflns_limit_l_max 17
_diffrn_reflns_limit_l_min -17
_diffrn_reflns_number 3413
_diffrn_reflns_theta_full 66.89
_diffrn_reflns_theta_max 66.89
_diffrn_reflns_theta_min 3.04
_diffrn_standards_decay_% 0
_diffrn_standards_interval_count 0
_diffrn_standards_interval_time 0
_diffrn_standards_number 0
_exptl_absorpt_coefficient_mu 0.863
_exptl_absorpt_correction_type none
_exptl_crystal_colour colorless
_exptl_crystal_density_diffrn 1.330
_exptl_crystal_description column
_exptl_crystal_F_000 260
_exptl_crystal_size_max 0.25
_exptl_crystal_size_mid 0.08
_exptl_crystal_size_min 0.08
_refine_diff_density_max 0.208
_refine_diff_density_min -0.238
_refine_diff_density_rms 0.056
_refine_ls_abs_structure_details 'Flack H D (1983), Acta Cryst. A39, 876-881'
_refine_ls_abs_structure_Flack -0.2(3)
_refine_ls_extinction_method none
_refine_ls_goodness_of_fit_ref 1.058
_refine_ls_hydrogen_treatment constr
_refine_ls_matrix_type full
_refine_ls_number_parameters 154
_refine_ls_number_reflns 1767
_refine_ls_number_restraints 1
_refine_ls_restrained_S_all 1.058
_refine_ls_R_factor_all 0.0584
_refine_ls_R_factor_gt 0.0576
_refine_ls_shift/su_max 0.000
_refine_ls_shift/su_mean 0.000
_refine_ls_structure_factor_coef Fsqd
_refine_ls_weighting_details 'calc w=1/[\s^2^(Fo^2^)+(0.1250P)^2^+0.0000P] where P=(Fo^2^+2Fc^2^)/3'
_refine_ls_weighting_scheme calc
_refine_ls_wR_factor_gt 0.1474
_refine_ls_wR_factor_ref 0.1496
_reflns_number_gt 1705
_reflns_number_total 1767
_reflns_threshold_expression >2sigma(I)
_cod_data_source_file jo400861j_si_002.cif
_cod_data_source_block 092
_cod_original_sg_symbol_H-M 'P 21'
_cod_database_code 4028418

loop_
_symmetry_equiv_pos_as_xyz
'x, y, z'
'-x, y+1/2, -z'

loop_
_atom_site_label
_atom_site_type_symbol
_atom_site_fract_x
_atom_site_fract_y
_atom_site_fract_z
_atom_site_U_iso_or_equiv
_atom_site_adp_type
_atom_site_occupancy
_atom_site_symmetry_multiplicity
_atom_site_calc_flag
_atom_site_refinement_flags
O1 O 0.2946(2) 0.1001(3) 0.85590(11) 0.0339(4) Uani 1 1 d .
O2 O 0.2554(3) 0.4744(4) 0.89156(16) 0.0549(6) Uani 1 1 d .
O3 O 0.5945(3) 0.6997(4) 0.84759(16) 0.0528(5) Uani 1 1 d .
H3B H 0.4817 0.7082 0.8313 0.079 Uiso 1 1 calc R
O4 O 0.2105(3) 0.3284(5) 0.47514(12) 0.0569(6) Uani 1 1 d .
O5 O 0.1816(3) -0.1781(4) 0.59324(11) 0.0467(5) Uani 1 1 d .
H5B H 0.0715 -0.2021 0.5738 0.070 Uiso 1 1 calc R
C1 C 0.3552(3) 0.3073(5) 0.88810(14) 0.0347(5) Uani 1 1 d .
C2 C 0.5627(3) 0.3149(5) 0.91684(15) 0.0393(6) Uani 1 1 d .
H2A H 0.6131 0.1578 0.9190 0.047 Uiso 1 1 calc R
H2B H 0.5910 0.3828 0.9777 0.047 Uiso 1 1 calc R
C3 C 0.6513(3) 0.4619(5) 0.84753(18) 0.0412(6) Uani 1 1 d .
H3A H 0.7864 0.4587 0.8668 0.049 Uiso 1 1 calc R
C4 C 0.6141(3) 0.3510(5) 0.75426(16) 0.0391(6) Uani 1 1 d .
H4A H 0.6568 0.1990 0.7497 0.047 Uiso 1 1 calc R
C5 C 0.5276(3) 0.4450(5) 0.67819(18) 0.0449(6) Uani 1 1 d .
H5A H 0.4935 0.6011 0.6806 0.054 Uiso 1 1 calc R
C6 C 0.4797(4) 0.3223(6) 0.58828(16) 0.0498(7) Uani 1 1 d .
H6A H 0.5338 0.1672 0.5936 0.060 Uiso 1 1 calc R
H6B H 0.5361 0.4060 0.5421 0.060 Uiso 1 1 calc R
C7 C 0.2718(4) 0.3000(5) 0.55558(16) 0.0424(6) Uani 1 1 d .
C8 C 0.1485(4) 0.2332(5) 0.62552(17) 0.0392(6) Uani 1 1 d .
H8A H 0.0194 0.2360 0.5968 0.047 Uiso 1 1 calc R
H8B H 0.1630 0.3469 0.6749 0.047 Uiso 1 1 calc R
C9 C 0.1957(3) -0.0096(4) 0.66533(14) 0.0354(6) Uani 1 1 d .
H9A H 0.3261 -0.0063 0.6945 0.042 Uiso 1 1 calc R
C10 C 0.0783(3) -0.0818(5) 0.73855(16) 0.0365(5) Uani 1 1 d .
H10A H -0.0513 -0.0867 0.7107 0.044 Uiso 1 1 calc R
H10B H 0.1138 -0.2388 0.7587 0.044 Uiso 1 1 calc R
C11 C 0.0943(3) 0.0751(4) 0.82235(15) 0.0321(5) Uani 1 1 d .
H11A H 0.0405 0.2283 0.8048 0.038 Uiso 1 1 calc R
C12 C 0.0035(3) -0.0247(6) 0.89918(17) 0.0449(6) Uani 1 1 d .
H12A H 0.0174 0.0825 0.9499 0.067 Uiso 1 1 calc R
H12B H 0.0616 -0.1705 0.9186 0.067 Uiso 1 1 calc R
H12C H -0.1265 -0.0498 0.8782 0.067 Uiso 1 1 calc R

loop_
_atom_site_aniso_label
_atom_site_aniso_U_11
_atom_site_aniso_U_22
_atom_site_aniso_U_33
_atom_site_aniso_U_23
_atom_site_aniso_U_13
_atom_site_aniso_U_12
O1 0.0316(7) 0.0287(9) 0.0397(8) -0.0045(7) -0.0010(6) 0.0026(6)
O2 0.0457(9) 0.0342(12) 0.0812(14) -0.0174(10) -0.0028(9) 0.0054(9)
O3 0.0466(10) 0.0311(11) 0.0792(14) -0.0069(10) 0.0038(8) -0.0038(9)
O4 0.0686(11) 0.0646(15) 0.0340(8) 0.0081(9) -0.0045(7) 0.0018(11)
O5 0.0597(10) 0.0372(12) 0.0414(9) -0.0113(8) 0.0010(7) 0.0039(10)
C1 0.0368(11) 0.0322(13) 0.0337(10) -0.0036(10) 0.0003(8) 0.0021(11)
C2 0.0389(11) 0.0395(15) 0.0365(11) -0.0060(12) -0.0050(8) 0.0033(12)
C3 0.0323(9) 0.0388(15) 0.0499(13) -0.0038(12) -0.0026(9) 0.0001(10)
C4 0.0347(10) 0.0375(15) 0.0450(12) -0.0009(11) 0.0050(9) 0.0027(10)
C5 0.0469(11) 0.0376(15) 0.0483(13) 0.0046(12) 0.0009(10) -0.0020(12)
C6 0.0527(13) 0.0567(19) 0.0403(12) 0.0095(14) 0.0082(10) -0.0032(14)
C7 0.0564(14) 0.0343(14) 0.0344(11) 0.0033(11) 0.0001(9) 0.0018(13)
C8 0.0440(12) 0.0332(15) 0.0387(11) 0.0014(10) 0.0004(9) 0.0038(10)
C9 0.0406(10) 0.0288(14) 0.0344(11) -0.0036(9) -0.0027(8) 0.0030(10)
C10 0.0404(10) 0.0275(13) 0.0388(11) -0.0012(9) -0.0036(8) -0.0028(10)
C11 0.0291(9) 0.0274(13) 0.0379(11) 0.0003(9) -0.0010(8) 0.0020(9)
C12 0.0444(11) 0.0438(17) 0.0472(13) 0.0016(12) 0.0094(10) 0.0052(12)

loop_
_atom_type_symbol
_atom_type_description
_atom_type_scat_dispersion_real
_atom_type_scat_dispersion_imag
_atom_type_scat_source
C C 0.0181 0.0091 'International Tables Vol C Tables 4.2.6.8 and 6.1.1.4'
H H 0.0000 0.0000 'International Tables Vol C Tables 4.2.6.8 and 6.1.1.4'
O O 0.0492 0.0322 'International Tables Vol C Tables 4.2.6.8 and 6.1.1.4'

loop_
_geom_angle_atom_site_label_1
_geom_angle_atom_site_label_2
_geom_angle_atom_site_label_3
_geom_angle
C1 O1 C11 117.75(18)
C3 O3 H3B 109.5
C9 O5 H5B 109.5
O2 C1 O1 123.69(19)
O2 C1 C2 123.2(2)
O1 C1 C2 113.0(2)
C1 C2 C3 109.14(19)
C1 C2 H2A 109.9
C3 C2 H2A 109.9
C1 C2 H2B 109.9
C3 C2 H2B 109.9
H2A C2 H2B 108.3
O3 C3 C4 113.1(2)
O3 C3 C2 112.1(2)
C4 C3 C2 109.7(2)
O3 C3 H3A 107.2
C4 C3 H3A 107.2
C2 C3 H3A 107.2
C5 C4 C3 127.2(3)
C5 C4 H4A 116.4
C3 C4 H4A 116.4
C4 C5 C6 125.5(3)
C4 C5 H5A 117.2
C6 C5 H5A 117.2
C5 C6 C7 114.4(2)
C5 C6 H6A 108.7
C7 C6 H6A 108.7
C5 C6 H6B 108.7
C7 C6 H6B 108.7
H6A C6 H6B 107.6
O4 C7 C8 122.0(2)
O4 C7 C6 120.3(2)
C8 C7 C6 117.7(2)
C7 C8 C9 111.7(2)
C7 C8 H8A 109.3
C9 C8 H8A 109.3
C7 C8 H8B 109.3
C9 C8 H8B 109.3
H8A C8 H8B 107.9
O5 C9 C10 110.7(2)
O5 C9 C8 110.08(18)
C10 C9 C8 113.6(2)
O5 C9 H9A 107.4
C10 C9 H9A 107.4
C8 C9 H9A 107.4
C11 C10 C9 115.4(2)
C11 C10 H10A 108.4
C9 C10 H10A 108.4
C11 C10 H10B 108.4
C9 C10 H10B 108.4
H10A C10 H10B 107.5
O1 C11 C12 107.73(18)
O1 C11 C10 106.61(17)
C12 C11 C10 113.3(2)
O1 C11 H11A 109.7
C12 C11 H11A 109.7
C10 C11 H11A 109.7
C11 C12 H12A 109.5
C11 C12 H12B 109.5
H12A C12 H12B 109.5
C11 C12 H12C 109.5
H12A C12 H12C 109.5
H12B C12 H12C 109.5

loop_
_geom_bond_atom_site_label_1
_geom_bond_atom_site_label_2
_geom_bond_distance
O1 C1 1.329(3)
O1 C11 1.472(2)
O2 C1 1.206(3)
O3 C3 1.423(4)
O3 H3B 0.8200
O4 C7 1.213(3)
O5 C9 1.427(3)
O5 H5B 0.8200
C1 C2 1.504(3)
C2 C3 1.534(4)
C2 H2A 0.9700
C2 H2B 0.9700
C3 C4 1.501(4)
C3 H3A 0.9800
C4 C5 1.316(4)
C4 H4A 0.9300
C5 C6 1.493(4)
C5 H5A 0.9300
C6 C7 1.520(3)
C6 H6A 0.9700
C6 H6B 0.9700
C7 C8 1.508(4)
C8 C9 1.529(3)
C8 H8A 0.9700
C8 H8B 0.9700
C9 C10 1.525(3)
C9 H9A 0.9800
C10 C11 1.516(3)
C10 H10A 0.9700
C10 H10B 0.9700
C11 C12 1.501(3)
C11 H11A 0.9800
C12 H12A 0.9600
C12 H12B 0.9600
C12 H12C 0.9600

loop_
_geom_hbond_atom_site_label_D
_geom_hbond_atom_site_label_H
_geom_hbond_atom_site_label_A
_geom_hbond_distance_DH
_geom_hbond_distance_HA
_geom_hbond_distance_DA
_geom_hbond_angle_DHA
_geom_hbond_site_symmetry_A
O3 H3B O2 0.82 2.39 2.933(3) 124.7 .
O5 H5B O4 0.82 2.08 2.877(3) 165.5 2_546

loop_
_geom_torsion_atom_site_label_1
_geom_torsion_atom_site_label_2
_geom_torsion_atom_site_label_3
_geom_torsion_atom_site_label_4
_geom_torsion
C11 O1 C1 O2 0.3(3)
C11 O1 C1 C2 -177.69(18)
O2 C1 C2 C3 -69.6(3)
O1 C1 C2 C3 108.4(2)
C1 C2 C3 O3 64.7(3)
C1 C2 C3 C4 -61.8(3)
O3 C3 C4 C5 -4.5(4)
C2 C3 C4 C5 121.5(3)
C3 C4 C5 C6 -174.7(2)
C4 C5 C6 C7 115.9(3)
C5 C6 C7 O4 139.5(3)
C5 C6 C7 C8 -42.8(4)
O4 C7 C8 C9 114.7(3)
C6 C7 C8 C9 -62.9(3)
C7 C8 C9 O5 -56.9(3)
C7 C8 C9 C10 178.3(2)
O5 C9 C10 C11 175.47(18)
C8 C9 C10 C11 -60.1(3)
C1 O1 C11 C12 -96.0(2)
C1 O1 C11 C10 142.03(19)
C9 C10 C11 O1 -51.6(2)
C9 C10 C11 C12 -169.9(2)
